data_7134837
loop_
_publ_author_name
'Raza, Mohammad Saim'
'Roshani, K. M.'
'Peddinti, Rama Krishna'

_publ_section_title
;
 (4 + 3) Annulation of Enone-Tethered Indoles with \a-Alkylidene
 Succinimides: Access to Seven-Membered Azepino[3,2,1-hi]Indole Scaffolds
;
_journal_name_full 'Chemical Communications'
_journal_paper_doi 10.1039/D5CC02885J
_journal_year 2025
_chemical_formula_moiety 'C35 H27 Br N2 O4'
_chemical_formula_sum 'C35 H27 Br N2 O4'
_chemical_formula_weight 619.49
_space_group_crystal_system triclinic
_space_group_IT_number 2
_space_group_name_Hall '-P 1'
_space_group_name_H-M_alt 'P -1'
_atom_sites_solution_hydrogens geom
_atom_sites_solution_primary dual
_audit_creation_date 2024-10-01
_audit_creation_method
;
Olex2 1.2-ac3
(compiled 2017.08.10 svn.r3458 for OlexSys, GUI svn.r5381)
;
_audit_update_record
;
2024-10-01 deposited with the CCDC.	2025-07-14 downloaded from the CCDC.
;
_cell_angle_alpha 99.1960(10)
_cell_angle_beta 98.7160(10)
_cell_angle_gamma 109.2330(10)
_cell_formula_units_Z 2
_cell_length_a 10.1577(2)
_cell_length_b 10.7731(2)
_cell_length_c 13.5579(2)
_cell_measurement_reflns_used 9782
_cell_measurement_temperature 100(2)
_cell_measurement_theta_max 25.03
_cell_measurement_theta_min 2.18
_cell_volume 1349.24(4)
_computing_cell_refinement 'SAINT V8.40B (?, 2016)'
_computing_data_reduction 'SAINT V8.40B (?, 2016)'
_computing_molecular_graphics 'Olex2 (Dolomanov et al., 2009)'
_computing_publication_material 'Olex2 (Dolomanov et al., 2009)'
_computing_structure_refinement 'ShelXL (Sheldrick, 2015)'
_computing_structure_solution 'ShelXT (Sheldrick, 2015)'
_diffrn_ambient_temperature 100.0
_diffrn_measured_fraction_theta_full 0.997
_diffrn_measured_fraction_theta_max 0.997
_diffrn_measurement_device_type 'Bruker APEX-II CCD'
_diffrn_measurement_method '\f and \w scans'
_diffrn_radiation_type MoK\a
_diffrn_radiation_wavelength 0.71073
_diffrn_reflns_av_R_equivalents 0.0513
_diffrn_reflns_av_unetI/netI 0.0216
_diffrn_reflns_Laue_measured_fraction_full 0.997
_diffrn_reflns_Laue_measured_fraction_max 0.997
_diffrn_reflns_limit_h_max 12
_diffrn_reflns_limit_h_min -12
_diffrn_reflns_limit_k_max 12
_diffrn_reflns_limit_k_min -12
_diffrn_reflns_limit_l_max 16
_diffrn_reflns_limit_l_min -16
_diffrn_reflns_number 65350
_diffrn_reflns_point_group_measured_fraction_full 0.997
_diffrn_reflns_point_group_measured_fraction_max 0.997
_diffrn_reflns_theta_full 25.045
_diffrn_reflns_theta_max 25.045
_diffrn_reflns_theta_min 1.559
_diffrn_standards_number 0
_exptl_absorpt_coefficient_mu 1.570
_exptl_absorpt_correction_T_max 0.7452
_exptl_absorpt_correction_T_min 0.6929
_exptl_absorpt_correction_type none
_exptl_absorpt_process_details
'SADABS-2016/2 (Bruker,2016/2) was used for absorption correction. wR2(int) was 0.0851 before and 0.0566 after correction. The Ratio of minimum to maximum transmission is 0.9298. The \l/2 correction factor is Not present.'
_exptl_crystal_colour 'clear whiteish'
_exptl_crystal_colour_lustre clear
_exptl_crystal_colour_modifier whiteish
_exptl_crystal_density_diffrn 1.525
_exptl_crystal_description block
_exptl_crystal_F_000 636
_exptl_crystal_preparation 'refluxed in acetonitrile and left for slow evaporation'
_exptl_crystal_recrystallization_method 'slow evaporation in acetonitrile solvent'
_exptl_crystal_size_max 0.112
_exptl_crystal_size_mid 0.091
_exptl_crystal_size_min 0.077
_refine_diff_density_max 0.305
_refine_diff_density_min -0.241
_refine_diff_density_rms 0.049
_refine_ls_extinction_method none
_refine_ls_goodness_of_fit_ref 1.086
_refine_ls_hydrogen_treatment constr
_refine_ls_matrix_type full
_refine_ls_number_parameters 380
_refine_ls_number_reflns 4756
_refine_ls_number_restraints 0
_refine_ls_restrained_S_all 1.086
_refine_ls_R_factor_all 0.0265
_refine_ls_R_factor_gt 0.0241
_refine_ls_shift/su_max 0.063
_refine_ls_shift/su_mean 0.004
_refine_ls_structure_factor_coef Fsqd
_refine_ls_weighting_details 'w=1/[\s^2^(Fo^2^)+(0.0240P)^2^+0.8850P] where P=(Fo^2^+2Fc^2^)/3'
_refine_ls_weighting_scheme calc
_refine_ls_wR_factor_gt 0.0578
_refine_ls_wR_factor_ref 0.0589
_reflns_Friedel_coverage 0.000
_reflns_number_gt 4451
_reflns_number_total 4756
_reflns_threshold_expression 'I > 2\s(I)'
_cod_data_source_file d5cc02885j2.cif
_cod_data_source_block rkp_rr_a86_1144_0m
_cod_database_code 7134837
_shelx_shelxl_version_number 2018/3
_shelx_space_group_comment
;
The symmetry employed for this shelxl refinement is uniquely defined
by the following loop, which should always be used as a source of
symmetry information in preference to the above space-group names.
They are only intended as comments.
;
_shelx_estimated_absorpt_t_max 0.889
_shelx_estimated_absorpt_t_min 0.844
_olex2_refinement_description
;
1. Fixed Uiso
 At 1.2 times of:
  All C(H) groups, All C(H,H) groups
 At 1.5 times of:
  All C(H,H,H) groups
2.a Ternary CH refined with riding coordinates:
 C00C(H00C), C00G(H00G), C00L(H00L), C00U(H00U)
2.b Secondary CH2 refined with riding coordinates:
 C00E(H00A,H00B)
2.c Aromatic/amide H refined with riding coordinates:
 C00H(H00H), C00I(H00I), C00J(H00J), C00K(H00K), C00M(H00M), C00O(H00O),
 C00R(H00R), C00T(H00T), C00V(H00V), C00X(H00X), C00Y(H00Y), C00Z(H00Z),
 C010(H010), C011(H011), C012(H012), C013(H013), C014(H014), C015(H015)
2.d Idealised Me refined as rotating group:
 C016(H01A,H01B,H01C)
;
_olex2_submission_original_sample_id RKP_RR_A86_1144
_olex2_submission_special_instructions 'No special instructions were received'

loop_
_space_group_symop_operation_xyz
'x, y, z'
'-x, -y, -z'

loop_
_atom_site_label
_atom_site_type_symbol
_atom_site_fract_x
_atom_site_fract_y
_atom_site_fract_z
_atom_site_U_iso_or_equiv
_atom_site_adp_type
_atom_site_occupancy
_atom_site_site_symmetry_order
_atom_site_calc_flag
_atom_site_refinement_flags_posn
_atom_site_refinement_flags_adp
_atom_site_refinement_flags_occupancy
_atom_site_disorder_assembly
_atom_site_disorder_group
O002 O 0.75266(12) 0.59821(12) 0.80908(9) 0.0178(3) Uani 1 1 d . . . . .
O003 O 0.30698(12) 0.34241(12) 0.61551(9) 0.0209(3) Uani 1 1 d . . . . .
O004 O -0.21949(13) -0.11106(12) 0.14540(9) 0.0211(3) Uani 1 1 d . . . . .
O005 O 0.42930(13) 0.23532(12) 0.35197(9) 0.0212(3) Uani 1 1 d . . . . .
N006 N 0.51575(14) 0.47971(13) 0.72998(10) 0.0132(3) Uani 1 1 d . . . . .
N007 N 0.80663(14) 0.34052(14) 0.71826(10) 0.0135(3) Uani 1 1 d . . . . .
C008 C 0.72058(18) 0.19207(17) 0.81473(12) 0.0140(3) Uani 1 1 d . . . . .
C009 C 0.44981(17) 0.51306(17) 0.81214(13) 0.0148(4) Uani 1 1 d . . . . .
C00A C 0.85222(17) 0.37098(16) 0.54639(13) 0.0141(3) Uani 1 1 d . . . . .
C00B C 0.86304(18) 0.28001(17) 0.86384(12) 0.0151(4) Uani 1 1 d . . . . .
C00C C 0.81670(17) 0.42859(16) 0.64490(13) 0.0134(3) Uani 1 1 d . . . . .
H00C H 0.900090 0.513427 0.678430 0.016 Uiso 1 1 calc R . . . .
C00D C 0.66237(18) 0.52599(16) 0.73513(13) 0.0137(3) Uani 1 1 d . . . . .
C00E C 0.37522(18) 0.12219(17) 0.48721(13) 0.0148(3) Uani 1 1 d . . . . .
H00A H 0.369657 0.027413 0.477781 0.018 Uiso 1 1 calc R . . . .
H00B H 0.300770 0.130708 0.524336 0.018 Uiso 1 1 calc R . . . .
C00F C 0.19450(18) 0.07621(16) 0.31888(13) 0.0143(3) Uani 1 1 d . . . . .
C00G C 0.68545(17) 0.46986(16) 0.63110(12) 0.0132(3) Uani 1 1 d . . . . .
H00G H 0.707268 0.545169 0.594335 0.016 Uiso 1 1 calc R . . . .
C00H C 0.44521(18) 0.64100(18) 0.83794(13) 0.0177(4) Uani 1 1 d . . . . .
H00H H 0.488204 0.709001 0.803683 0.021 Uiso 1 1 calc R . . . .
C00I C 0.61864(19) 0.08530(17) 0.83983(13) 0.0170(4) Uani 1 1 d . . . . .
H00I H 0.639726 0.056183 0.900865 0.020 Uiso 1 1 calc R . . . .
C00J C 0.08822(18) -0.01844(17) 0.35122(13) 0.0164(4) Uani 1 1 d . . . . .
H00J H 0.110361 -0.040019 0.415439 0.020 Uiso 1 1 calc R . . . .
C00K C 0.16040(18) 0.10269(17) 0.22306(13) 0.0154(4) Uani 1 1 d . . . . .
H00K H 0.232452 0.164113 0.198979 0.018 Uiso 1 1 calc R . . . .
C00L C 0.52189(17) 0.21348(16) 0.55435(12) 0.0131(3) Uani 1 1 d . . . . .
H00L H 0.595146 0.203602 0.515231 0.016 Uiso 1 1 calc R . . . .
C00M C 0.91066(18) 0.36826(17) 0.80496(12) 0.0149(3) Uani 1 1 d . . . . .
H00M H 1.001858 0.438497 0.821041 0.018 Uiso 1 1 calc R . . . .
C00N C 0.34098(18) 0.15128(17) 0.38257(13) 0.0150(4) Uani 1 1 d . . . . .
C00O C 0.02409(18) 0.04173(17) 0.16205(13) 0.0161(4) Uani 1 1 d . . . . .
H00O H 0.002425 0.061665 0.097112 0.019 Uiso 1 1 calc R . . . .
C00P C 0.55353(18) 0.16988(16) 0.65413(12) 0.0140(3) Uani 1 1 d . . . . .
C00Q C -0.08113(18) -0.04940(17) 0.19717(13) 0.0158(4) Uani 1 1 d . . . . .
C00R C -0.04821(19) -0.08088(17) 0.29129(13) 0.0177(4) Uani 1 1 d . . . . .
H00R H -0.119337 -0.145021 0.314112 0.021 Uiso 1 1 calc R . . . .
C00S C 0.68759(18) 0.23297(16) 0.72281(13) 0.0133(3) Uani 1 1 d . . . . .
C00T C 0.48741(19) 0.02383(17) 0.77391(13) 0.0185(4) Uani 1 1 d . . . . .
H00T H 0.416690 -0.048418 0.789968 0.022 Uiso 1 1 calc R . . . .
C00U C 0.53794(17) 0.36496(16) 0.57327(12) 0.0127(3) Uani 1 1 d . . . . .
H00U H 0.512655 0.386569 0.505526 0.015 Uiso 1 1 calc R . . . .
C00V C 0.38789(19) 0.41278(18) 0.86083(14) 0.0194(4) Uani 1 1 d . . . . .
H00V H 0.391812 0.325534 0.841572 0.023 Uiso 1 1 calc R . . . .
C00W C 0.43643(18) 0.39070(16) 0.63809(13) 0.0148(4) Uani 1 1 d . . . . .
C00X C 0.45554(18) 0.06556(17) 0.68319(13) 0.0168(4) Uani 1 1 d . . . . .
H00X H 0.363165 0.020636 0.639873 0.020 Uiso 1 1 calc R . . . .
C00Y C 0.83112(19) 0.33014(19) 0.36328(14) 0.0214(4) Uani 1 1 d . . . . .
H00Y H 0.790197 0.338868 0.298147 0.026 Uiso 1 1 calc R . . . .
C00Z C 0.79461(18) 0.38421(18) 0.45047(13) 0.0184(4) Uani 1 1 d . . . . .
H00Z H 0.729813 0.430578 0.444595 0.022 Uiso 1 1 calc R . . . .
C010 C 0.37597(19) 0.66740(19) 0.91534(14) 0.0212(4) Uani 1 1 d . . . . .
H010 H 0.371158 0.754349 0.934157 0.025 Uiso 1 1 calc R . . . .
C011 C 0.92645(19) 0.26377(18) 0.37052(14) 0.0209(4) Uani 1 1 d . . . . .
H011 H 0.949386 0.224935 0.310584 0.025 Uiso 1 1 calc R . . . .
C012 C 0.95140(19) 0.30746(17) 0.55287(14) 0.0189(4) Uani 1 1 d . . . . .
H012 H 0.994489 0.300415 0.617966 0.023 Uiso 1 1 calc R . . . .
C013 C 0.31404(19) 0.5678(2) 0.96513(14) 0.0225(4) Uani 1 1 d . . . . .
H013 H 0.267307 0.586861 1.018054 0.027 Uiso 1 1 calc R . . . .
C014 C 0.32004(19) 0.44069(19) 0.93799(14) 0.0227(4) Uani 1 1 d . . . . .
H014 H 0.277584 0.372603 0.972343 0.027 Uiso 1 1 calc R . . . .
C015 C 0.9882(2) 0.25443(18) 0.46594(15) 0.0225(4) Uani 1 1 d . . . . .
H015 H 1.056106 0.211437 0.471790 0.027 Uiso 1 1 calc R . . . .
C016 C -0.2598(2) -0.0788(2) 0.05028(15) 0.0297(5) Uani 1 1 d . . . . .
H01A H -0.207415 -0.106972 0.001516 0.044 Uiso 1 1 calc GR . . . .
H01B H -0.236871 0.018758 0.060737 0.044 Uiso 1 1 calc GR . . . .
H01C H -0.362673 -0.126030 0.023125 0.044 Uiso 1 1 calc GR . . . .
Br1 Br 0.96415(2) 0.28137(2) 0.99251(2) 0.01841(7) Uani 1 1 d . . . . .

loop_
_atom_site_aniso_label
_atom_site_aniso_U_11
_atom_site_aniso_U_22
_atom_site_aniso_U_33
_atom_site_aniso_U_23
_atom_site_aniso_U_13
_atom_site_aniso_U_12
O002 0.0148(6) 0.0172(6) 0.0179(6) -0.0002(5) 0.0016(5) 0.0042(5)
O003 0.0121(7) 0.0240(7) 0.0236(7) -0.0010(5) 0.0012(5) 0.0069(5)
O004 0.0149(6) 0.0232(7) 0.0201(7) 0.0076(5) -0.0011(5) 0.0012(5)
O005 0.0181(7) 0.0246(7) 0.0162(6) 0.0057(5) 0.0039(5) 0.0010(5)
N006 0.0121(7) 0.0130(7) 0.0142(7) 0.0014(6) 0.0037(6) 0.0045(6)
N007 0.0129(7) 0.0150(7) 0.0139(7) 0.0048(6) 0.0031(6) 0.0058(6)
C008 0.0180(9) 0.0154(8) 0.0130(8) 0.0029(7) 0.0055(7) 0.0109(7)
C009 0.0113(8) 0.0192(9) 0.0136(8) 0.0015(7) 0.0023(7) 0.0061(7)
C00A 0.0119(8) 0.0116(8) 0.0168(9) 0.0031(7) 0.0043(7) 0.0013(7)
C00B 0.0166(9) 0.0188(9) 0.0122(8) 0.0028(7) 0.0023(7) 0.0100(7)
C00C 0.0126(8) 0.0130(8) 0.0153(8) 0.0049(7) 0.0036(7) 0.0045(7)
C00D 0.0151(9) 0.0107(8) 0.0177(9) 0.0059(7) 0.0049(7) 0.0058(7)
C00E 0.0150(9) 0.0148(8) 0.0146(8) 0.0027(7) 0.0032(7) 0.0056(7)
C00F 0.0171(9) 0.0122(8) 0.0146(8) 0.0013(7) 0.0045(7) 0.0067(7)
C00G 0.0141(8) 0.0118(8) 0.0147(8) 0.0036(7) 0.0045(7) 0.0050(7)
C00H 0.0159(9) 0.0188(9) 0.0177(9) 0.0028(7) 0.0031(7) 0.0062(7)
C00I 0.0216(9) 0.0184(9) 0.0149(9) 0.0077(7) 0.0058(7) 0.0097(7)
C00J 0.0202(9) 0.0158(9) 0.0140(8) 0.0045(7) 0.0031(7) 0.0072(7)
C00K 0.0164(9) 0.0143(8) 0.0155(8) 0.0036(7) 0.0058(7) 0.0045(7)
C00L 0.0130(8) 0.0128(8) 0.0136(8) 0.0023(7) 0.0030(7) 0.0051(7)
C00M 0.0115(8) 0.0171(9) 0.0151(8) 0.0017(7) 0.0008(7) 0.0057(7)
C00N 0.0174(9) 0.0148(8) 0.0139(8) 0.0014(7) 0.0055(7) 0.0074(7)
C00O 0.0191(9) 0.0174(9) 0.0127(8) 0.0037(7) 0.0026(7) 0.0078(7)
C00P 0.0175(9) 0.0131(8) 0.0139(8) 0.0018(7) 0.0044(7) 0.0088(7)
C00Q 0.0157(9) 0.0139(8) 0.0164(9) 0.0012(7) 0.0018(7) 0.0052(7)
C00R 0.0170(9) 0.0159(9) 0.0196(9) 0.0059(7) 0.0054(7) 0.0038(7)
C00S 0.0158(9) 0.0118(8) 0.0147(8) 0.0027(7) 0.0061(7) 0.0072(7)
C00T 0.0206(9) 0.0159(9) 0.0204(9) 0.0079(7) 0.0073(7) 0.0054(7)
C00U 0.0135(8) 0.0142(8) 0.0120(8) 0.0045(7) 0.0027(7) 0.0064(7)
C00V 0.0189(9) 0.0178(9) 0.0212(9) 0.0035(7) 0.0052(7) 0.0063(7)
C00W 0.0173(9) 0.0128(8) 0.0160(9) 0.0040(7) 0.0022(7) 0.0080(7)
C00X 0.0144(9) 0.0166(9) 0.0170(9) 0.0017(7) 0.0016(7) 0.0042(7)
C00Y 0.0175(9) 0.0276(10) 0.0165(9) 0.0060(8) 0.0045(7) 0.0041(8)
C00Z 0.0150(9) 0.0235(9) 0.0196(9) 0.0074(7) 0.0058(7) 0.0085(7)
C010 0.0210(10) 0.0229(10) 0.0196(9) -0.0018(8) 0.0029(8) 0.0116(8)
C011 0.0220(10) 0.0171(9) 0.0204(9) -0.0013(7) 0.0100(8) 0.0033(8)
C012 0.0200(9) 0.0175(9) 0.0202(9) 0.0048(7) 0.0036(7) 0.0082(7)
C013 0.0167(9) 0.0342(11) 0.0174(9) 0.0023(8) 0.0069(7) 0.0103(8)
C014 0.0195(10) 0.0276(10) 0.0221(10) 0.0082(8) 0.0093(8) 0.0069(8)
C015 0.0240(10) 0.0186(9) 0.0289(10) 0.0032(8) 0.0102(8) 0.0120(8)
C016 0.0191(10) 0.0405(12) 0.0216(10) 0.0130(9) -0.0032(8) 0.0013(9)
Br1 0.01817(10) 0.02389(11) 0.01432(10) 0.00532(7) 0.00123(7) 0.00965(8)

loop_
_atom_type_symbol
_atom_type_description
_atom_type_scat_dispersion_real
_atom_type_scat_dispersion_imag
_atom_type_scat_source
C C 0.0033 0.0016 'International Tables Vol C Tables 4.2.6.8 and 6.1.1.4'
H H 0.0000 0.0000 'International Tables Vol C Tables 4.2.6.8 and 6.1.1.4'
Br Br -0.2901 2.4595 'International Tables Vol C Tables 4.2.6.8 and 6.1.1.4'
N N 0.0061 0.0033 'International Tables Vol C Tables 4.2.6.8 and 6.1.1.4'
O O 0.0106 0.0060 'International Tables Vol C Tables 4.2.6.8 and 6.1.1.4'

loop_
_geom_angle_atom_site_label_1
_geom_angle_atom_site_label_2
_geom_angle_atom_site_label_3
_geom_angle
_geom_angle_site_symmetry_1
_geom_angle_site_symmetry_3
_geom_angle_publ_flag
C00Q O004 C016 117.87(14) . . ?
C00D N006 C009 124.77(14) . . ?
C00W N006 C009 121.93(14) . . ?
C00W N006 C00D 113.23(13) . . ?
C00M N007 C00C 123.16(14) . . ?
C00M N007 C00S 108.59(14) . . ?
C00S N007 C00C 127.44(14) . . ?
C00I C008 C00B 134.06(16) . . ?
C00I C008 C00S 120.04(16) . . ?
C00S C008 C00B 105.90(15) . . ?
C00H C009 N006 120.22(15) . . ?
C00V C009 N006 117.95(15) . . ?
C00V C009 C00H 121.79(16) . . ?
C00Z C00A C00C 122.94(15) . . ?
C012 C00A C00C 118.71(15) . . ?
C012 C00A C00Z 118.29(16) . . ?
C008 C00B Br1 126.11(13) . . ?
C00M C00B C008 108.43(15) . . ?
C00M C00B Br1 125.35(13) . . ?
N007 C00C C00A 112.61(13) . . ?
N007 C00C C00G 110.05(13) . . ?
C00A C00C C00G 115.73(14) . . ?
O002 C00D N006 125.15(15) . . ?
O002 C00D C00G 127.26(15) . . ?
N006 C00D C00G 107.58(14) . . ?
C00N C00E C00L 115.40(14) . . ?
C00J C00F C00N 123.19(15) . . ?
C00K C00F C00J 118.28(16) . . ?
C00K C00F C00N 118.52(15) . . ?
C00C C00G C00U 120.07(13) . . ?
C00D C00G C00C 110.33(13) . . ?
C00D C00G C00U 104.85(13) . . ?
C009 C00H C010 118.29(17) . . ?
C00T C00I C008 118.19(16) . . ?
C00R C00J C00F 121.02(16) . . ?
C00O C00K C00F 121.57(16) . . ?
C00E C00L C00U 111.31(13) . . ?
C00P C00L C00E 112.12(14) . . ?
C00P C00L C00U 112.08(13) . . ?
C00B C00M N007 109.47(15) . . ?
O005 C00N C00E 121.52(15) . . ?
O005 C00N C00F 120.82(15) . . ?
C00F C00N C00E 117.64(14) . . ?
C00K C00O C00Q 119.09(16) . . ?
C00S C00P C00L 121.25(15) . . ?
C00X C00P C00L 123.29(15) . . ?
C00X C00P C00S 115.45(15) . . ?
O004 C00Q C00O 124.01(15) . . ?
O004 C00Q C00R 115.66(15) . . ?
C00R C00Q C00O 120.32(16) . . ?
C00J C00R C00Q 119.66(16) . . ?
N007 C00S C008 107.59(14) . . ?
N007 C00S C00P 130.14(15) . . ?
C00P C00S C008 122.26(15) . . ?
C00I C00T C00X 121.33(16) . . ?
C00G C00U C00L 117.05(13) . . ?
C00W C00U C00G 104.01(13) . . ?
C00W C00U C00L 110.47(13) . . ?
C009 C00V C014 119.28(17) . . ?
O003 C00W N006 124.38(15) . . ?
O003 C00W C00U 126.77(15) . . ?
N006 C00W C00U 108.85(14) . . ?
C00P C00X C00T 122.73(16) . . ?
C011 C00Y C00Z 120.53(17) . . ?
C00Y C00Z C00A 120.51(16) . . ?
C013 C010 C00H 120.48(17) . . ?
C00Y C011 C015 119.32(16) . . ?
C015 C012 C00A 121.00(17) . . ?
C014 C013 C010 120.18(16) . . ?
C00V C014 C013 119.98(17) . . ?
C012 C015 C011 120.26(17) . . ?

loop_
_geom_bond_atom_site_label_1
_geom_bond_atom_site_label_2
_geom_bond_distance
_geom_bond_site_symmetry_2
_geom_bond_publ_flag
O002 C00D 1.206(2) . ?
O003 C00W 1.212(2) . ?
O004 C00Q 1.359(2) . ?
O004 C016 1.424(2) . ?
O005 C00N 1.222(2) . ?
N006 C009 1.440(2) . ?
N006 C00D 1.393(2) . ?
N006 C00W 1.388(2) . ?
N007 C00C 1.473(2) . ?
N007 C00M 1.375(2) . ?
N007 C00S 1.390(2) . ?
C008 C00B 1.428(2) . ?
C008 C00I 1.399(2) . ?
C008 C00S 1.416(2) . ?
C009 C00H 1.385(2) . ?
C009 C00V 1.380(2) . ?
C00A C00C 1.526(2) . ?
C00A C00Z 1.392(2) . ?
C00A C012 1.392(2) . ?
C00B C00M 1.353(2) . ?
C00B Br1 1.8807(16) . ?
C00C C00G 1.534(2) . ?
C00D C00G 1.527(2) . ?
C00E C00L 1.534(2) . ?
C00E C00N 1.515(2) . ?
C00F C00J 1.400(2) . ?
C00F C00K 1.391(2) . ?
C00F C00N 1.486(2) . ?
C00G C00U 1.543(2) . ?
C00H C010 1.392(2) . ?
C00I C00T 1.372(3) . ?
C00J C00R 1.379(2) . ?
C00K C00O 1.383(2) . ?
C00L C00P 1.525(2) . ?
C00L C00U 1.560(2) . ?
C00O C00Q 1.395(2) . ?
C00P C00S 1.410(2) . ?
C00P C00X 1.390(2) . ?
C00Q C00R 1.392(2) . ?
C00T C00X 1.404(2) . ?
C00U C00W 1.516(2) . ?
C00V C014 1.384(3) . ?
C00Y C00Z 1.389(2) . ?
C00Y C011 1.381(3) . ?
C010 C013 1.385(3) . ?
C011 C015 1.384(3) . ?
C012 C015 1.383(3) . ?
C013 C014 1.384(3) . ?
